data_4333262
loop_
_publ_author_name
'Han, Zhangang'
'Zhao, Yulong'
'Peng, Jun'
'G\'omez-Garc\'ia, Carlos J.'

_publ_section_title
;
 Unusual Oxidation of an N-Heterocycle Ligand in a Metal&#x2212;Organic
 Framework
;
_journal_issue 14
_journal_name_full 'Inorganic Chemistry'
_journal_page_first 5453
_journal_page_last 5455
_journal_paper_doi 10.1021/ic700432p
_journal_volume 46
_journal_year 2007
_chemical_formula_sum 'C24 H14 Br2 Cu N2 O4'
_chemical_formula_weight 617.72
_chemical_name_systematic
; 
 ? 
;
_space_group_IT_number 14
_symmetry_cell_setting monoclinic
_symmetry_space_group_name_Hall '-P 2ybc'
_symmetry_space_group_name_H-M 'P 1 21/c 1'
_atom_sites_solution_hydrogens geom
_atom_sites_solution_primary direct
_atom_sites_solution_secondary difmap
_audit_creation_method SHELXL-97
_cell_angle_alpha 90.00
_cell_angle_beta 109.93(3)
_cell_angle_gamma 90.00
_cell_formula_units_Z 8
_cell_length_a 15.837(3)
_cell_length_b 14.029(3)
_cell_length_c 20.124(4)
_cell_measurement_reflns_used 4893
_cell_measurement_temperature 293(2)
_cell_measurement_theta_max 27.48
_cell_measurement_theta_min 3.10
_cell_volume 4203.3(17)
_computing_cell_refinement 'RAPID AUTO'
_computing_data_collection 'RAPID AUTO'
_computing_data_reduction 'RAPID AUTO'
_computing_structure_refinement 'SHELXL-97 (Sheldrick, 1997)'
_computing_structure_solution 'SHELXS-97 (Sheldrick, 1990)'
_diffrn_ambient_temperature 293(2)
_diffrn_detector_area_resol_mean 0.01
_diffrn_measured_fraction_theta_full 0.992
_diffrn_measured_fraction_theta_max 0.992
_diffrn_measurement_device_type 'Rigaku R-AXIS RAPID IP'
_diffrn_measurement_method Oscillation
_diffrn_radiation_monochromator graphite
_diffrn_radiation_source 'fine-focus sealed tube'
_diffrn_radiation_type MoK\a
_diffrn_radiation_wavelength 0.71073
_diffrn_reflns_av_R_equivalents 0.0922
_diffrn_reflns_av_sigmaI/netI 0.0801
_diffrn_reflns_limit_h_max 20
_diffrn_reflns_limit_h_min -20
_diffrn_reflns_limit_k_max 18
_diffrn_reflns_limit_k_min -18
_diffrn_reflns_limit_l_max 26
_diffrn_reflns_limit_l_min -24
_diffrn_reflns_number 40199
_diffrn_reflns_theta_full 27.48
_diffrn_reflns_theta_max 27.48
_diffrn_reflns_theta_min 3.10
_diffrn_standards_decay_% none
_exptl_absorpt_coefficient_mu 4.879
_exptl_absorpt_correction_T_max 0.614
_exptl_absorpt_correction_T_min 0.322
_exptl_absorpt_correction_type empirical
_exptl_absorpt_process_details 'ABSCOR by T.Higashi 8 March, 1995'
_exptl_crystal_colour blue
_exptl_crystal_density_diffrn 1.952
_exptl_crystal_density_meas ?
_exptl_crystal_density_method 'not measured'
_exptl_crystal_description block
_exptl_crystal_F_000 2424
_exptl_crystal_size_max 0.30
_exptl_crystal_size_mid 0.20
_exptl_crystal_size_min 0.10
_refine_diff_density_max 0.484
_refine_diff_density_min -0.606
_refine_diff_density_rms 0.096
_refine_ls_extinction_method none
_refine_ls_goodness_of_fit_ref 0.947
_refine_ls_hydrogen_treatment mixed
_refine_ls_matrix_type full
_refine_ls_number_parameters 707
_refine_ls_number_reflns 9573
_refine_ls_number_restraints 0
_refine_ls_restrained_S_all 0.947
_refine_ls_R_factor_all 0.1216
_refine_ls_R_factor_gt 0.0475
_refine_ls_shift/su_max 0.002
_refine_ls_shift/su_mean 0.000
_refine_ls_structure_factor_coef Fsqd
_refine_ls_weighting_details 'calc w=1/[\s^2^(Fo^2^)+(0.0407P)^2^+0.0000P] where P=(Fo^2^+2Fc^2^)/3'
_refine_ls_weighting_scheme calc
_refine_ls_wR_factor_gt 0.0854
_refine_ls_wR_factor_ref 0.1040
_reflns_number_gt 4893
_reflns_number_total 9573
_reflns_threshold_expression >2sigma(I)
_cod_data_source_file ic700432psup1.cif
_cod_data_source_block shelxl
_cod_depositor_comments
;
The following automatic conversions were performed:

'_symmetry_cell_setting' value 'Monoclinic' changed to 'monoclinic'
according to /home/saulius/struct/CIF-dictionaries/cif_core.dic
dictionary named 'cif_core.dic' version 2.4.2 from 2011-04-26.

Automatic conversion script
Id: cif_fix_values 1891 2012-01-12 08:04:46Z andrius 

The following automatic conversions were performed:

'_exptl_crystal_density_meas' value 'none' was changed to '?' - the
value is perceived as not measured.

Automatic conversion script
Id: cif_fix_values 3008 2015-01-20 13:52:24Z robertas 
;
_cod_original_cell_volume 4203.1(15)
_cod_original_sg_symbol_H-M P2(1)/c
_cod_database_code 4333262

loop_
_symmetry_equiv_pos_as_xyz
'x, y, z'
'-x, y+1/2, -z+1/2'
'-x, -y, -z'
'x, -y-1/2, z-1/2'

loop_
_atom_site_label
_atom_site_type_symbol
_atom_site_fract_x
_atom_site_fract_y
_atom_site_fract_z
_atom_site_U_iso_or_equiv
_atom_site_adp_type
_atom_site_occupancy
_atom_site_symmetry_multiplicity
_atom_site_calc_flag
Cu1 Cu 0.25010(4) 0.37107(4) 0.62759(3) 0.03924(17) Uani 1 1 d
Cu2 Cu 0.23850(4) 0.23236(4) 0.38019(3) 0.03743(16) Uani 1 1 d
O1 O 0.3107(2) 0.4687(2) 0.69418(17) 0.0443(9) Uani 1 1 d
O2 O 0.3967(3) 0.4867(3) 0.80749(18) 0.0546(10) Uani 1 1 d
O3 O 0.2983(2) 0.3280(2) 0.44897(17) 0.0442(9) Uani 1 1 d
O4 O 0.3780(3) 0.3405(3) 0.56366(18) 0.0556(10) Uani 1 1 d
O5 O 0.1917(2) 0.2717(2) 0.56044(17) 0.0435(9) Uani 1 1 d
O6 O 0.1144(3) 0.2535(2) 0.44493(19) 0.0526(10) Uani 1 1 d
O7 O 0.1877(2) 0.1377(2) 0.30866(17) 0.0417(9) Uani 1 1 d
O8 O 0.1189(3) 0.1238(2) 0.19193(18) 0.0497(10) Uani 1 1 d
C1 C 0.3578(3) 0.4393(4) 0.7566(3) 0.0390(12) Uani 1 1 d
C2 C 0.3636(3) 0.3300(3) 0.7623(2) 0.0338(11) Uani 1 1 d
C3 C 0.4125(4) 0.2828(4) 0.8237(3) 0.0425(13) Uani 1 1 d
H16 H 0.445(3) 0.324(3) 0.869(2) 0.044(14) Uiso 1 1 d
C4 C 0.4160(4) 0.1844(4) 0.8214(3) 0.0445(14) Uani 1 1 d
H23 H 0.448(3) 0.151(3) 0.863(2) 0.039(14) Uiso 1 1 d
C5 C 0.3727(3) 0.1350(4) 0.7586(2) 0.0349(11) Uani 1 1 d
C6 C 0.3245(4) 0.1888(4) 0.7003(3) 0.0373(12) Uani 1 1 d
H7 H 0.295(3) 0.162(3) 0.660(2) 0.033(14) Uiso 1 1 d
C7 C 0.3788(3) 0.0290(3) 0.7542(2) 0.0348(12) Uani 1 1 d
C8 C 0.3113(4) -0.0227(4) 0.7054(3) 0.0380(12) Uani 1 1 d
H28 H 0.259(2) 0.005(2) 0.6747(18) 0.002(9) Uiso 1 1 d
C9 C 0.3154(4) -0.1200(4) 0.7029(3) 0.0369(12) Uani 1 1 d
H3 H 0.264(3) -0.153(4) 0.672(3) 0.049(16) Uiso 1 1 d
C10 C 0.3879(4) -0.1679(3) 0.7491(3) 0.0383(13) Uani 1 1 d
C11 C 0.4575(4) -0.1184(4) 0.7963(3) 0.0435(14) Uani 1 1 d
H26 H 0.505(3) -0.154(3) 0.830(2) 0.045(14) Uiso 1 1 d
C12 C 0.4532(4) -0.0204(4) 0.7993(3) 0.0431(13) Uani 1 1 d
H5 H 0.495(4) 0.013(4) 0.834(3) 0.063(19) Uiso 1 1 d
C13 C 0.3453(3) 0.2955(4) 0.5092(3) 0.0397(12) Uani 1 1 d
C14 C 0.3577(3) 0.1873(3) 0.5111(2) 0.0353(12) Uani 1 1 d
C15 C 0.4109(4) 0.1367(4) 0.5692(3) 0.0409(13) Uani 1 1 d
H22 H 0.438(3) 0.169(3) 0.609(2) 0.024(12) Uiso 1 1 d
C16 C 0.4172(4) 0.0395(4) 0.5653(3) 0.0399(13) Uani 1 1 d
H9 H 0.453(3) 0.005(4) 0.607(3) 0.046(15) Uiso 1 1 d
C17 C 0.3715(3) -0.0067(4) 0.5020(2) 0.0351(12) Uani 1 1 d
C18 C 0.3198(3) 0.0483(3) 0.4454(3) 0.0343(12) Uani 1 1 d
H14 H 0.283(3) 0.014(3) 0.396(2) 0.020(11) Uiso 1 1 d
C19 C 0.3736(3) -0.1120(3) 0.4968(2) 0.0331(11) Uani 1 1 d
C20 C 0.3819(3) -0.1588(4) 0.4387(3) 0.0406(13) Uani 1 1 d
H8 H 0.387(3) -0.124(4) 0.402(3) 0.053(16) Uiso 1 1 d
C21 C 0.3848(4) -0.2574(4) 0.4360(3) 0.0429(13) Uani 1 1 d
H21 H 0.388(3) -0.287(3) 0.393(2) 0.040(13) Uiso 1 1 d
C22 C 0.3751(4) -0.3096(4) 0.4911(3) 0.0444(13) Uani 1 1 d
C23 C 0.3669(4) -0.2655(4) 0.5496(3) 0.0488(14) Uani 1 1 d
H18 H 0.357(3) -0.307(3) 0.587(2) 0.040(13) Uiso 1 1 d
C24 C 0.3677(4) -0.1681(4) 0.5519(3) 0.0456(14) Uani 1 1 d
H17 H 0.360(3) -0.140(3) 0.589(2) 0.032(13) Uiso 1 1 d
C25 C 0.1442(3) 0.3019(4) 0.4995(3) 0.0401(12) Uani 1 1 d
C26 C 0.1287(3) 0.4092(3) 0.4949(2) 0.0328(11) Uani 1 1 d
C27 C 0.0724(4) 0.4551(4) 0.4366(3) 0.0403(13) Uani 1 1 d
H6 H 0.037(3) 0.417(4) 0.401(3) 0.051(16) Uiso 1 1 d
C28 C 0.0666(4) 0.5532(4) 0.4376(3) 0.0425(13) Uani 1 1 d
H2 H 0.030(3) 0.589(3) 0.398(2) 0.043(14) Uiso 1 1 d
C29 C 0.1168(3) 0.6028(3) 0.4973(2) 0.0335(11) Uani 1 1 d
C30 C 0.1707(3) 0.5517(3) 0.5547(3) 0.0326(11) Uani 1 1 d
H27 H 0.213(3) 0.582(3) 0.599(2) 0.022(11) Uiso 1 1 d
C31 C 0.1167(3) 0.7088(3) 0.4992(2) 0.0308(11) Uani 1 1 d
C32 C 0.1092(4) 0.7595(4) 0.5556(3) 0.0431(13) Uani 1 1 d
H20 H 0.106(3) 0.729(3) 0.595(2) 0.035(13) Uiso 1 1 d
C33 C 0.1103(4) 0.8580(4) 0.5559(3) 0.0468(14) Uani 1 1 d
H12 H 0.103(3) 0.890(3) 0.592(2) 0.041(15) Uiso 1 1 d
C34 C 0.1218(3) 0.9059(3) 0.5005(3) 0.0383(12) Uani 1 1 d
C35 C 0.1310(4) 0.8576(4) 0.4440(3) 0.0475(14) Uani 1 1 d
H11 H 0.140(3) 0.890(4) 0.405(3) 0.059(16) Uiso 1 1 d
C36 C 0.1284(4) 0.7594(4) 0.4436(3) 0.0433(13) Uani 1 1 d
H15 H 0.134(4) 0.729(4) 0.403(3) 0.067(17) Uiso 1 1 d
C37 C 0.1471(3) 0.1697(4) 0.2460(3) 0.0372(12) Uani 1 1 d
C38 C 0.1355(3) 0.2768(3) 0.2430(2) 0.0310(11) Uani 1 1 d
C39 C 0.0884(3) 0.3264(4) 0.1823(3) 0.0370(12) Uani 1 1 d
H10 H 0.063(3) 0.286(3) 0.140(2) 0.035(13) Uiso 1 1 d
C40 C 0.0799(4) 0.4236(4) 0.1862(3) 0.0389(13) Uani 1 1 d
H19 H 0.046(3) 0.460(3) 0.145(2) 0.023(11) Uiso 1 1 d
C41 C 0.1195(3) 0.4715(3) 0.2503(2) 0.0320(11) Uani 1 1 d
C42 C 0.1681(4) 0.4170(4) 0.3077(3) 0.0358(12) Uani 1 1 d
H25 H 0.194(3) 0.444(3) 0.349(2) 0.025(12) Uiso 1 1 d
C43 C 0.1150(3) 0.5764(3) 0.2533(2) 0.0301(11) Uani 1 1 d
C44 C 0.1875(4) 0.6290(4) 0.2965(3) 0.0391(12) Uani 1 1 d
H1 H 0.234(3) 0.599(4) 0.325(3) 0.044(16) Uiso 1 1 d
C45 C 0.1875(4) 0.7283(4) 0.2936(3) 0.0376(12) Uani 1 1 d
H4 H 0.238(3) 0.754(3) 0.326(2) 0.029(13) Uiso 1 1 d
C46 C 0.1142(4) 0.7741(3) 0.2489(2) 0.0365(12) Uani 1 1 d
C47 C 0.0398(4) 0.7246(4) 0.2069(3) 0.0384(12) Uani 1 1 d
H24 H -0.009(3) 0.758(3) 0.179(2) 0.029(12) Uiso 1 1 d
C48 C 0.0411(3) 0.6260(4) 0.2095(3) 0.0383(12) Uani 1 1 d
H13 H -0.007(3) 0.595(3) 0.185(2) 0.026(12) Uiso 1 1 d
N1 N 0.3194(3) 0.2838(3) 0.70277(19) 0.0322(9) Uani 1 1 d
N2 N 0.3137(3) 0.1424(3) 0.44996(19) 0.0325(9) Uani 1 1 d
N3 N 0.1758(3) 0.4567(3) 0.55381(19) 0.0333(9) Uani 1 1 d
N4 N 0.1751(3) 0.3225(3) 0.30485(19) 0.0318(9) Uani 1 1 d
Br1 Br 0.38931(4) -0.30323(4) 0.74870(3) 0.05043(17) Uani 1 1 d
Br2 Br 0.37400(5) -0.44461(4) 0.48772(4) 0.0703(2) Uani 1 1 d
Br3 Br 0.12525(4) 1.04150(4) 0.50121(3) 0.05732(18) Uani 1 1 d
Br4 Br 0.11889(4) 0.90928(4) 0.24112(3) 0.05088(16) Uani 1 1 d

loop_
_atom_site_aniso_label
_atom_site_aniso_U_11
_atom_site_aniso_U_22
_atom_site_aniso_U_33
_atom_site_aniso_U_23
_atom_site_aniso_U_13
_atom_site_aniso_U_12
Cu1 0.0475(4) 0.0277(3) 0.0295(3) 0.0018(3) -0.0037(3) 0.0008(3)
Cu2 0.0426(4) 0.0300(3) 0.0295(3) 0.0000(3) -0.0009(3) -0.0003(3)
O1 0.053(2) 0.0318(19) 0.035(2) -0.0024(16) -0.0023(18) -0.0032(17)
O2 0.062(3) 0.041(2) 0.041(2) -0.0087(18) -0.008(2) -0.0025(19)
O3 0.056(2) 0.0315(19) 0.032(2) -0.0033(15) -0.0011(18) -0.0034(17)
O4 0.065(3) 0.043(2) 0.042(2) -0.0109(18) -0.003(2) -0.003(2)
O5 0.054(2) 0.0310(19) 0.032(2) 0.0001(16) -0.0038(18) -0.0006(17)
O6 0.065(3) 0.035(2) 0.041(2) -0.0076(17) -0.004(2) -0.0006(18)
O7 0.050(2) 0.0311(19) 0.032(2) 0.0002(16) -0.0012(17) 0.0017(17)
O8 0.063(3) 0.037(2) 0.035(2) -0.0095(17) 0.0001(19) -0.0013(18)
C1 0.039(3) 0.035(3) 0.037(3) -0.006(2) 0.006(3) -0.002(2)
C2 0.028(3) 0.039(3) 0.031(3) -0.006(2) 0.005(2) -0.003(2)
C3 0.043(3) 0.048(3) 0.026(3) -0.007(2) -0.001(3) 0.000(3)
C4 0.046(3) 0.050(4) 0.028(3) 0.005(3) 0.001(3) 0.006(3)
C5 0.036(3) 0.038(3) 0.032(3) 0.004(2) 0.012(2) 0.004(2)
C6 0.039(3) 0.041(3) 0.026(3) 0.001(2) 0.004(3) -0.003(2)
C7 0.038(3) 0.036(3) 0.032(3) 0.009(2) 0.013(2) 0.005(2)
C8 0.031(3) 0.041(3) 0.034(3) 0.010(2) 0.001(3) 0.008(3)
C9 0.037(3) 0.034(3) 0.034(3) 0.004(2) 0.005(3) 0.003(2)
C10 0.054(4) 0.034(3) 0.032(3) 0.007(2) 0.022(3) 0.007(3)
C11 0.044(4) 0.040(3) 0.040(3) 0.010(3) 0.006(3) 0.016(3)
C12 0.043(3) 0.040(3) 0.040(3) 0.004(3) 0.006(3) 0.003(3)
C13 0.036(3) 0.036(3) 0.036(3) -0.010(2) -0.002(3) -0.005(2)
C14 0.033(3) 0.037(3) 0.031(3) -0.002(2) 0.005(2) -0.004(2)
C15 0.039(3) 0.051(3) 0.024(3) -0.008(3) -0.001(2) -0.002(3)
C16 0.041(3) 0.038(3) 0.035(3) 0.000(2) 0.006(3) 0.003(3)
C17 0.029(3) 0.039(3) 0.033(3) 0.003(2) 0.005(2) 0.005(2)
C18 0.037(3) 0.034(3) 0.029(3) -0.002(2) 0.007(2) 0.000(2)
C19 0.027(3) 0.036(3) 0.028(3) 0.002(2) -0.001(2) 0.007(2)
C20 0.040(3) 0.045(3) 0.032(3) 0.004(2) 0.006(3) 0.001(3)
C21 0.048(3) 0.043(3) 0.036(3) -0.007(2) 0.013(3) 0.001(3)
C22 0.038(3) 0.043(3) 0.041(3) 0.006(3) -0.002(3) 0.010(3)
C23 0.058(4) 0.042(3) 0.045(3) 0.012(3) 0.016(3) -0.001(3)
C24 0.060(4) 0.047(3) 0.026(3) 0.008(2) 0.010(3) 0.009(3)
C25 0.039(3) 0.031(3) 0.046(3) -0.003(2) 0.009(3) -0.004(2)
C26 0.028(3) 0.032(3) 0.034(3) 0.000(2) 0.004(2) -0.003(2)
C27 0.043(3) 0.042(3) 0.026(3) -0.006(2) -0.001(2) 0.003(3)
C28 0.046(3) 0.043(3) 0.028(3) 0.007(2) -0.001(3) 0.007(3)
C29 0.036(3) 0.036(3) 0.027(3) 0.000(2) 0.008(2) 0.002(2)
C30 0.030(3) 0.029(3) 0.032(3) -0.002(2) 0.002(2) 0.000(2)
C31 0.036(3) 0.027(2) 0.027(3) 0.007(2) 0.007(2) 0.006(2)
C32 0.052(4) 0.042(3) 0.036(3) 0.004(2) 0.016(3) 0.008(3)
C33 0.053(4) 0.044(3) 0.045(3) 0.000(3) 0.019(3) 0.014(3)
C34 0.036(3) 0.031(3) 0.041(3) 0.003(2) 0.004(3) 0.003(2)
C35 0.054(4) 0.047(3) 0.042(3) 0.014(3) 0.018(3) 0.010(3)
C36 0.060(4) 0.038(3) 0.033(3) 0.000(2) 0.019(3) 0.005(3)
C37 0.034(3) 0.039(3) 0.033(3) -0.005(2) 0.004(2) -0.004(2)
C38 0.037(3) 0.029(3) 0.026(3) -0.001(2) 0.008(2) -0.001(2)
C39 0.041(3) 0.037(3) 0.027(3) -0.003(2) 0.004(2) -0.003(2)
C40 0.044(3) 0.034(3) 0.030(3) 0.006(2) 0.002(3) 0.001(2)
C41 0.028(3) 0.033(3) 0.035(3) 0.000(2) 0.010(2) -0.003(2)
C42 0.039(3) 0.037(3) 0.027(3) -0.002(2) 0.006(3) 0.001(2)
C43 0.032(3) 0.034(3) 0.024(3) 0.003(2) 0.009(2) 0.002(2)
C44 0.042(3) 0.038(3) 0.031(3) -0.002(2) 0.004(3) 0.005(3)
C45 0.038(3) 0.037(3) 0.035(3) -0.006(2) 0.008(3) 0.002(3)
C46 0.047(3) 0.037(3) 0.026(3) 0.001(2) 0.013(2) 0.005(3)
C47 0.035(3) 0.042(3) 0.030(3) 0.006(2) 0.001(2) 0.012(3)
C48 0.028(3) 0.043(3) 0.038(3) -0.002(2) 0.003(3) -0.001(3)
N1 0.033(2) 0.032(2) 0.025(2) -0.0021(17) 0.0011(18) 0.0000(19)
N2 0.030(2) 0.037(2) 0.025(2) -0.0024(18) 0.0020(19) 0.0024(19)
N3 0.040(2) 0.028(2) 0.025(2) -0.0041(17) 0.0012(19) 0.0010(18)
N4 0.037(2) 0.031(2) 0.024(2) -0.0003(17) 0.0065(19) -0.0017(18)
Br1 0.0691(4) 0.0354(3) 0.0484(3) 0.0056(3) 0.0222(3) 0.0097(3)
Br2 0.0877(5) 0.0357(3) 0.0823(5) 0.0067(3) 0.0224(4) 0.0067(3)
Br3 0.0622(4) 0.0316(3) 0.0806(5) 0.0056(3) 0.0274(4) 0.0023(3)
Br4 0.0637(4) 0.0332(3) 0.0531(4) 0.0053(3) 0.0164(3) 0.0039(3)

loop_
_atom_type_symbol
_atom_type_description
_atom_type_scat_dispersion_real
_atom_type_scat_dispersion_imag
_atom_type_scat_source
C C 0.0033 0.0016 'International Tables Vol C Tables 4.2.6.8 and 6.1.1.4'
H H 0.0000 0.0000 'International Tables Vol C Tables 4.2.6.8 and 6.1.1.4'
N N 0.0061 0.0033 'International Tables Vol C Tables 4.2.6.8 and 6.1.1.4'
O O 0.0106 0.0060 'International Tables Vol C Tables 4.2.6.8 and 6.1.1.4'
Cu Cu 0.3201 1.2651 'International Tables Vol C Tables 4.2.6.8 and 6.1.1.4'
Br Br -0.2901 2.4595 'International Tables Vol C Tables 4.2.6.8 and 6.1.1.4'

loop_
_geom_angle_atom_site_label_1
_geom_angle_atom_site_label_2
_geom_angle_atom_site_label_3
_geom_angle
O1 Cu1 O5 178.68(15)
O1 Cu1 N3 96.85(15)
O5 Cu1 N3 83.81(15)
O1 Cu1 N1 83.82(15)
O5 Cu1 N1 95.57(16)
N3 Cu1 N1 177.21(16)
O7 Cu2 O3 174.94(15)
O7 Cu2 N2 95.10(15)
O3 Cu2 N2 84.49(15)
O7 Cu2 N4 83.88(15)
O3 Cu2 N4 95.89(15)
N2 Cu2 N4 172.77(16)
C1 O1 Cu1 115.8(3)
C13 O3 Cu2 114.8(3)
C25 O5 Cu1 114.6(3)
C37 O7 Cu2 115.8(3)
O2 C1 O1 127.8(5)
O2 C1 C2 119.2(5)
O1 C1 C2 113.1(4)
N1 C2 C3 122.3(5)
N1 C2 C1 114.7(4)
C3 C2 C1 123.0(5)
C2 C3 C4 117.6(5)
C2 C3 H16 118(3)
C4 C3 H16 124(3)
C3 C4 C5 120.8(5)
C3 C4 H23 119(3)
C5 C4 H23 121(3)
C6 C5 C4 117.0(5)
C6 C5 C7 121.3(5)
C4 C5 C7 121.7(5)
N1 C6 C5 122.3(5)
N1 C6 H7 116(3)
C5 C6 H7 122(3)
C8 C7 C12 118.4(5)
C8 C7 C5 120.9(5)
C12 C7 C5 120.7(5)
C9 C8 C7 121.0(5)
C9 C8 H28 116(2)
C7 C8 H28 123(2)
C8 C9 C10 119.9(5)
C8 C9 H3 118(3)
C10 C9 H3 122(3)
C11 C10 C9 120.5(5)
C11 C10 Br1 120.0(4)
C9 C10 Br1 119.5(4)
C10 C11 C12 119.6(5)
C10 C11 H26 119(3)
C12 C11 H26 121(3)
C11 C12 C7 120.5(5)
C11 C12 H5 121(4)
C7 C12 H5 118(4)
O4 C13 O3 127.1(5)
O4 C13 C14 118.8(5)
O3 C13 C14 114.1(4)
N2 C14 C15 120.6(5)
N2 C14 C13 114.8(4)
C15 C14 C13 124.5(5)
C16 C15 C14 119.8(5)
C16 C15 H22 123(3)
C14 C15 H22 117(3)
C15 C16 C17 119.3(5)
C15 C16 H9 118(3)
C17 C16 H9 122(3)
C18 C17 C16 118.0(5)
C18 C17 C19 121.1(4)
C16 C17 C19 120.8(4)
N2 C18 C17 122.1(5)
N2 C18 H14 118(2)
C17 C18 H14 120(2)
C20 C19 C24 117.2(5)
C20 C19 C17 122.8(4)
C24 C19 C17 120.0(4)
C21 C20 C19 121.3(5)
C21 C20 H8 119(3)
C19 C20 H8 119(3)
C22 C21 C20 118.9(5)
C22 C21 H21 123(3)
C20 C21 H21 118(3)
C23 C22 C21 121.2(5)
C23 C22 Br2 118.5(4)
C21 C22 Br2 120.3(4)
C24 C23 C22 118.5(5)
C24 C23 H18 124(3)
C22 C23 H18 118(3)
C23 C24 C19 122.8(5)
C23 C24 H17 118(3)
C19 C24 H17 119(3)
O6 C25 O5 126.4(5)
O6 C25 C26 118.8(5)
O5 C25 C26 114.7(4)
N3 C26 C27 121.8(5)
N3 C26 C25 114.0(4)
C27 C26 C25 124.2(5)
C26 C27 C28 118.9(5)
C26 C27 H6 116(3)
C28 C27 H6 125(3)
C27 C28 C29 119.6(5)
C27 C28 H2 123(3)
C29 C28 H2 118(3)
C30 C29 C28 118.3(5)
C30 C29 C31 120.2(4)
C28 C29 C31 121.4(4)
N3 C30 C29 122.0(5)
N3 C30 H27 114(2)
C29 C30 H27 124(2)
C32 C31 C36 118.2(5)
C32 C31 C29 122.6(4)
C36 C31 C29 119.1(4)
C31 C32 C33 121.0(5)
C31 C32 H20 121(3)
C33 C32 H20 118(3)
C34 C33 C32 119.5(5)
C34 C33 H12 120(3)
C32 C33 H12 120(3)
C33 C34 C35 121.0(5)
C33 C34 Br3 119.7(4)
C35 C34 Br3 119.2(4)
C34 C35 C36 119.1(5)
C34 C35 H11 122(3)
C36 C35 H11 119(3)
C35 C36 C31 121.1(5)
C35 C36 H15 117(3)
C31 C36 H15 122(3)
O8 C37 O7 127.2(5)
O8 C37 C38 119.3(5)
O7 C37 C38 113.5(4)
N4 C38 C39 121.2(4)
N4 C38 C37 115.0(4)
C39 C38 C37 123.8(4)
C40 C39 C38 118.9(5)
C40 C39 H10 127(3)
C38 C39 H10 114(3)
C39 C40 C41 120.4(5)
C39 C40 H19 121(2)
C41 C40 H19 119(2)
C42 C41 C40 116.9(5)
C42 C41 C43 122.6(4)
C40 C41 C43 120.3(4)
N4 C42 C41 123.0(5)
N4 C42 H25 117(3)
C41 C42 H25 120(3)
C48 C43 C44 117.9(5)
C48 C43 C41 121.0(5)
C44 C43 C41 120.9(5)
C43 C44 C45 121.1(5)
C43 C44 H1 119(3)
C45 C44 H1 120(3)
C46 C45 C44 119.1(5)
C46 C45 H4 129(3)
C44 C45 H4 112(3)
C45 C46 C47 121.6(5)
C45 C46 Br4 118.3(4)
C47 C46 Br4 120.0(4)
C46 C47 C48 118.7(5)
C46 C47 H24 119(3)
C48 C47 H24 123(3)
C43 C48 C47 121.6(5)
C43 C48 H13 120(3)
C47 C48 H13 118(3)
C2 N1 C6 119.9(4)
C2 N1 Cu1 112.0(3)
C6 N1 Cu1 128.1(3)
C18 N2 C14 120.1(4)
C18 N2 Cu2 129.1(3)
C14 N2 Cu2 110.6(3)
C30 N3 C26 119.3(4)
C30 N3 Cu1 128.7(3)
C26 N3 Cu1 111.9(3)
C42 N4 C38 119.5(4)
C42 N4 Cu2 129.4(3)
C38 N4 Cu2 111.1(3)

loop_
_geom_bond_atom_site_label_1
_geom_bond_atom_site_label_2
_geom_bond_distance
Cu1 O1 1.928(3)
Cu1 O5 1.942(3)
Cu1 N3 1.960(4)
Cu1 N1 1.965(4)
Cu2 O7 1.921(3)
Cu2 O3 1.929(3)
Cu2 N2 1.960(4)
Cu2 N4 1.966(4)
O1 C1 1.290(6)
O2 C1 1.200(5)
O3 C13 1.272(6)
O4 C13 1.217(5)
O5 C25 1.272(6)
O6 C25 1.240(6)
O7 C37 1.285(5)
O8 C37 1.211(5)
C1 C2 1.539(7)
C2 N1 1.332(6)
C2 C3 1.383(7)
C3 C4 1.383(7)
C3 H16 1.05(5)
C4 C5 1.398(7)
C4 H23 0.94(5)
C5 C6 1.385(7)
C5 C7 1.494(7)
C6 N1 1.337(6)
C6 H7 0.87(4)
C7 C8 1.385(7)
C7 C12 1.401(7)
C8 C9 1.368(7)
C8 H28 0.93(3)
C9 C10 1.381(7)
C9 H3 0.95(5)
C10 C11 1.373(7)
C10 Br1 1.899(5)
C11 C12 1.380(7)
C11 H26 0.96(5)
C12 H5 0.91(5)
C13 C14 1.529(7)
C14 N2 1.345(6)
C14 C15 1.382(7)
C15 C16 1.372(7)
C15 H22 0.90(4)
C16 C17 1.392(7)
C16 H9 0.97(5)
C17 C18 1.388(6)
C17 C19 1.483(7)
C18 N2 1.330(6)
C18 H14 1.07(4)
C19 C20 1.385(6)
C19 C24 1.388(6)
C20 C21 1.385(7)
C20 H8 0.92(5)
C21 C22 1.379(7)
C21 H21 0.99(4)
C22 C23 1.374(7)
C22 Br2 1.896(5)
C23 C24 1.367(7)
C23 H18 1.02(4)
C24 H17 0.89(4)
C25 C26 1.522(7)
C26 N3 1.343(6)
C26 C27 1.369(7)
C27 C28 1.380(7)
C27 H6 0.91(5)
C28 C29 1.381(7)
C28 H2 0.96(5)
C29 C30 1.380(6)
C29 C31 1.488(6)
C30 N3 1.336(6)
C30 H27 1.00(4)
C31 C32 1.378(6)
C31 C36 1.391(6)
C32 C33 1.382(7)
C32 H20 0.91(4)
C33 C34 1.366(7)
C33 H12 0.89(4)
C34 C35 1.372(7)
C34 Br3 1.903(5)
C35 C36 1.379(7)
C35 H11 0.97(5)
C36 H15 0.96(5)
C37 C38 1.513(7)
C38 N4 1.349(5)
C38 C39 1.382(6)
C39 C40 1.375(7)
C39 H10 0.99(4)
C40 C41 1.398(6)
C40 H19 0.96(4)
C41 C42 1.380(7)
C41 C43 1.476(6)
C42 N4 1.334(6)
C42 H25 0.88(4)
C43 C48 1.388(7)
C43 C44 1.392(7)
C44 C45 1.394(7)
C44 H1 0.87(5)
C45 C46 1.363(7)
C45 H4 0.92(4)
C46 C47 1.381(7)
C46 Br4 1.906(5)
C47 C48 1.384(7)
C47 H24 0.91(4)
C48 H13 0.87(4)
